data_2233833
loop_
_publ_author_name
'Zhong, Yan'
'Zhang, XiaoPing'
'Wu, Bin'

_publ_section_title
;
 (<i>E</i>)-1-{4-[Bis(4-bromophenyl)methyl]piperazin-1-yl}-3-(4-ethoxyphenyl)prop-2-en-1-one
;
_journal_coeditor_code HB6615
_journal_issue 3
_journal_name_full 'Acta Crystallographica Section E'
_journal_page_first o604
_journal_paper_doi 10.1107/S1600536812003819
_journal_volume 68
_journal_year 2012
_chemical_formula_iupac 'C28 H28 Br2 N2 O2'
_chemical_formula_moiety 'C28 H28 Br2 N2 O2'
_chemical_formula_sum 'C28 H28 Br2 N2 O2'
_chemical_formula_weight 584.34
_chemical_name_systematic
;
(<i>E</i>)-1-{4-[Bis(4-bromophenyl)methyl]piperazin-1-yl}-
3-(4-ethoxyphenyl)prop-2-en-1-one
;
_space_group_IT_number 2
_symmetry_cell_setting triclinic
_symmetry_space_group_name_Hall '-P 1'
_symmetry_space_group_name_H-M 'P -1'
_atom_sites_solution_hydrogens geom
_atom_sites_solution_primary direct
_atom_sites_solution_secondary difmap
_audit_creation_method SHELXL-97
_cell_angle_alpha 74.29(3)
_cell_angle_beta 73.56(3)
_cell_angle_gamma 71.59(3)
_cell_formula_units_Z 2
_cell_length_a 10.423(2)
_cell_length_b 10.903(2)
_cell_length_c 12.824(3)
_cell_measurement_reflns_used 25
_cell_measurement_temperature 293(2)
_cell_measurement_theta_max 12
_cell_measurement_theta_min 9
_cell_volume 1299.6(5)
_computing_cell_refinement 'XCAD4 (Harms & Wocadlo, 1995)'
_computing_data_collection 'CAD-4 EXPRESS (Enraf--Nonius, 1989)'
_computing_data_reduction 'XCAD4 (Harms & Wocadlo, 1995)'
_computing_molecular_graphics 'SHELXTL (Sheldrick, 2008)'
_computing_publication_material 'SHELXL97 (Sheldrick, 2008)'
_computing_structure_refinement 'SHELXL97 (Sheldrick, 2008)'
_computing_structure_solution 'SHELXS97 (Sheldrick, 2008)'
_diffrn_ambient_temperature 293(2)
_diffrn_measured_fraction_theta_full 1.000
_diffrn_measured_fraction_theta_max 1.000
_diffrn_measurement_device_type 'Enraf--Nonius CAD-4'
_diffrn_measurement_method \w/2\q
_diffrn_radiation_monochromator graphite
_diffrn_radiation_source 'fine-focus sealed tube'
_diffrn_radiation_type MoK\a
_diffrn_radiation_wavelength 0.71073
_diffrn_reflns_av_R_equivalents 0.0690
_diffrn_reflns_av_sigmaI/netI 0.1145
_diffrn_reflns_limit_h_max 12
_diffrn_reflns_limit_h_min 0
_diffrn_reflns_limit_k_max 13
_diffrn_reflns_limit_k_min -12
_diffrn_reflns_limit_l_max 15
_diffrn_reflns_limit_l_min -14
_diffrn_reflns_number 5064
_diffrn_reflns_theta_full 25.38
_diffrn_reflns_theta_max 25.38
_diffrn_reflns_theta_min 1.69
_diffrn_standards_decay_% 1
_diffrn_standards_interval_count 200
_diffrn_standards_interval_time 120
_diffrn_standards_number 3
_exptl_absorpt_coefficient_mu 3.146
_exptl_absorpt_correction_T_max 0.7438
_exptl_absorpt_correction_T_min 0.5718
_exptl_absorpt_correction_type psi-scan
_exptl_absorpt_process_details '(North <i>et al.</i>, 1968)'
_exptl_crystal_colour colorless
_exptl_crystal_density_diffrn 1.493
_exptl_crystal_density_method 'not measured'
_exptl_crystal_description block
_exptl_crystal_F_000 592
_exptl_crystal_size_max 0.20
_exptl_crystal_size_mid 0.10
_exptl_crystal_size_min 0.10
_refine_diff_density_max 0.572
_refine_diff_density_min -0.624
_refine_ls_extinction_method none
_refine_ls_goodness_of_fit_ref 1.002
_refine_ls_hydrogen_treatment constr
_refine_ls_matrix_type full
_refine_ls_number_parameters 307
_refine_ls_number_reflns 4778
_refine_ls_number_restraints 0
_refine_ls_restrained_S_all 1.002
_refine_ls_R_factor_all 0.1548
_refine_ls_R_factor_gt 0.0675
_refine_ls_shift/su_max 0.000
_refine_ls_shift/su_mean 0.000
_refine_ls_structure_factor_coef Fsqd
_refine_ls_weighting_details 'calc w=1/[\s^2^(Fo^2^)+(0.0630P)^2^] where P=(Fo^2^+2Fc^2^)/3'
_refine_ls_weighting_scheme calc
_refine_ls_wR_factor_gt 0.1322
_refine_ls_wR_factor_ref 0.1565
_reflns_number_gt 2268
_reflns_number_total 4778
_reflns_threshold_expression I>2\s(I)
_cod_data_source_file hb6615.cif
_cod_data_source_block I
_cod_database_code 2233833
_cod_database_fobs_code 2233833

loop_
_symmetry_equiv_pos_as_xyz
'x, y, z'
'-x, -y, -z'

loop_
_atom_site_type_symbol
_atom_site_label
_atom_site_fract_x
_atom_site_fract_y
_atom_site_fract_z
_atom_site_U_iso_or_equiv
_atom_site_adp_type
_atom_site_calc_flag
_atom_site_refinement_flags
_atom_site_occupancy
_atom_site_symmetry_multiplicity
Br Br1 -0.31209(9) 0.97529(9) 0.41018(8) 0.0772(4) Uani d . 1 1
N N1 0.4018(6) 0.7583(6) 0.2995(4) 0.0444(15) Uani d . 1 1
O O1 0.8264(5) 0.5375(5) 0.4350(4) 0.0636(15) Uani d . 1 1
C C1 0.3172(7) 0.8540(7) 0.2261(5) 0.0409(17) Uani d . 1 1
H H1A 0.3478 0.9354 0.2026 0.049 Uiso calc R 1 1
Br Br2 0.33465(8) 0.64618(9) -0.18076(7) 0.0655(3) Uani d . 1 1
O O2 0.8295(5) 0.7395(5) 1.0157(4) 0.0644(16) Uani d . 1 1
N N2 0.6065(6) 0.6446(5) 0.4291(4) 0.0471(15) Uani d . 1 1
C C2 0.1658(7) 0.8848(7) 0.2841(5) 0.0395(17) Uani d . 1 1
C C3 0.1050(7) 0.7871(7) 0.3459(6) 0.0499(19) Uani d . 1 1
H H3A 0.1594 0.7011 0.3601 0.060 Uiso calc R 1 1
C C4 -0.0386(8) 0.8139(8) 0.3888(6) 0.058(2) Uani d . 1 1
H H4A -0.0797 0.7472 0.4321 0.069 Uiso calc R 1 1
C C5 -0.1149(7) 0.9390(8) 0.3653(6) 0.052(2) Uani d . 1 1
C C6 -0.0569(8) 1.0417(8) 0.3059(7) 0.070(3) Uani d . 1 1
H H6A -0.1109 1.1281 0.2927 0.084 Uiso calc R 1 1
C C7 0.0832(7) 1.0110(7) 0.2674(6) 0.060(2) Uani d . 1 1
H H7A 0.1246 1.0789 0.2280 0.072 Uiso calc R 1 1
C C8 0.3295(6) 0.8018(7) 0.1241(6) 0.0378(17) Uani d . 1 1
C C9 0.3366(7) 0.6702(7) 0.1330(6) 0.0488(19) Uani d . 1 1
H H9A 0.3403 0.6124 0.2010 0.059 Uiso calc R 1 1
C C10 0.3382(7) 0.6244(7) 0.0428(6) 0.0464(18) Uani d . 1 1
H H10A 0.3439 0.5359 0.0492 0.056 Uiso calc R 1 1
C C11 0.3315(7) 0.7093(8) -0.0554(6) 0.0463(19) Uani d . 1 1
C C12 0.3232(7) 0.8403(8) -0.0682(6) 0.052(2) Uani d . 1 1
H H12A 0.3177 0.8977 -0.1362 0.063 Uiso calc R 1 1
C C13 0.3234(7) 0.8846(7) 0.0228(6) 0.0473(19) Uani d . 1 1
H H13A 0.3193 0.9729 0.0153 0.057 Uiso calc R 1 1
C C14 0.5494(7) 0.7223(7) 0.2480(6) 0.051(2) Uani d . 1 1
H H14A 0.5864 0.7983 0.2320 0.062 Uiso calc R 1 1
H H14B 0.5613 0.6967 0.1784 0.062 Uiso calc R 1 1
C C15 0.6267(7) 0.6126(7) 0.3213(5) 0.050(2) Uani d . 1 1
H H15A 0.5958 0.5342 0.3315 0.060 Uiso calc R 1 1
H H15B 0.7246 0.5936 0.2867 0.060 Uiso calc R 1 1
C C16 0.4626(7) 0.6980(8) 0.4790(6) 0.053(2) Uani d . 1 1
H H16A 0.4580 0.7315 0.5431 0.064 Uiso calc R 1 1
H H16B 0.4153 0.6281 0.5043 0.064 Uiso calc R 1 1
C C17 0.3915(7) 0.8055(7) 0.3996(6) 0.051(2) Uani d . 1 1
H H17A 0.2948 0.8364 0.4344 0.061 Uiso calc R 1 1
H H17B 0.4334 0.8788 0.3791 0.061 Uiso calc R 1 1
C C18 0.7144(8) 0.5993(7) 0.4799(6) 0.0458(18) Uani d . 1 1
C C19 0.6976(7) 0.6322(7) 0.5881(6) 0.0487(19) Uani d . 1 1
H H19A 0.6105 0.6753 0.6236 0.058 Uiso calc R 1 1
C C20 0.8030(7) 0.6019(7) 0.6349(5) 0.0441(18) Uani d . 1 1
H H20A 0.8859 0.5529 0.5984 0.053 Uiso calc R 1 1
C C21 0.8080(7) 0.6342(7) 0.7358(5) 0.0402(17) Uani d . 1 1
C C22 0.9325(7) 0.6010(7) 0.7672(6) 0.0506(19) Uani d . 1 1
H H22A 1.0115 0.5553 0.7240 0.061 Uiso calc R 1 1
C C23 0.9439(7) 0.6326(7) 0.8587(6) 0.051(2) Uani d . 1 1
H H23A 1.0299 0.6093 0.8770 0.062 Uiso calc R 1 1
C C24 0.8290(7) 0.6989(7) 0.9245(6) 0.0450(18) Uani d . 1 1
C C25 0.7031(7) 0.7326(7) 0.8959(6) 0.049(2) Uani d . 1 1
H H25A 0.6238 0.7761 0.9403 0.059 Uiso calc R 1 1
C C26 0.6947(7) 0.7022(7) 0.8028(6) 0.0491(19) Uani d . 1 1
H H26A 0.6092 0.7283 0.7833 0.059 Uiso calc R 1 1
C C27 0.9597(8) 0.7367(8) 1.0333(6) 0.063(2) Uani d . 1 1
H H27A 1.0113 0.7814 0.9664 0.075 Uiso calc R 1 1
H H27B 1.0134 0.6460 1.0502 0.075 Uiso calc R 1 1
C C28 0.9381(10) 0.8017(10) 1.1251(8) 0.106(4) Uani d . 1 1
H H28A 1.0262 0.7982 1.1370 0.159 Uiso calc R 1 1
H H28B 0.8869 0.7574 1.1912 0.159 Uiso calc R 1 1
H H28C 0.8871 0.8921 1.1073 0.159 Uiso calc R 1 1

loop_
_atom_site_aniso_label
_atom_site_aniso_U_11
_atom_site_aniso_U_22
_atom_site_aniso_U_33
_atom_site_aniso_U_12
_atom_site_aniso_U_13
_atom_site_aniso_U_23
Br1 0.0486(5) 0.0800(7) 0.0987(8) -0.0114(5) 0.0050(5) -0.0390(6)
N1 0.044(4) 0.055(4) 0.036(3) -0.006(3) -0.008(3) -0.021(3)
O1 0.050(3) 0.087(4) 0.057(3) 0.001(3) -0.016(3) -0.036(3)
C1 0.045(4) 0.043(5) 0.036(4) -0.014(4) -0.008(4) -0.008(3)
Br2 0.0573(6) 0.0891(7) 0.0612(6) -0.0102(5) -0.0137(4) -0.0422(5)
O2 0.045(3) 0.101(4) 0.062(3) -0.014(3) -0.012(3) -0.046(3)
N2 0.043(4) 0.052(4) 0.045(4) 0.002(3) -0.010(3) -0.023(3)
C2 0.042(4) 0.035(4) 0.038(4) -0.007(4) -0.014(3) 0.000(3)
C3 0.047(5) 0.033(4) 0.064(5) -0.004(4) -0.012(4) -0.008(4)
C4 0.054(5) 0.051(5) 0.063(5) -0.012(4) -0.005(4) -0.015(4)
C5 0.040(4) 0.057(5) 0.064(5) 0.001(4) -0.013(4) -0.033(4)
C6 0.050(5) 0.043(5) 0.103(7) -0.003(4) 0.002(5) -0.024(5)
C7 0.043(5) 0.043(5) 0.082(6) -0.008(4) -0.005(4) -0.005(4)
C8 0.032(4) 0.042(5) 0.040(4) -0.007(3) -0.011(3) -0.009(4)
C9 0.058(5) 0.053(5) 0.040(4) -0.020(4) -0.014(4) -0.007(4)
C10 0.055(5) 0.036(4) 0.049(5) -0.010(4) -0.014(4) -0.009(4)
C11 0.032(4) 0.056(5) 0.056(5) -0.003(4) -0.008(4) -0.030(4)
C12 0.052(5) 0.067(6) 0.035(4) -0.008(4) -0.013(4) -0.013(4)
C13 0.054(5) 0.036(4) 0.047(5) -0.005(4) -0.013(4) -0.006(4)
C14 0.042(4) 0.064(5) 0.048(5) -0.003(4) -0.003(4) -0.030(4)
C15 0.058(5) 0.057(5) 0.037(4) -0.001(4) -0.017(4) -0.023(4)
C16 0.044(5) 0.074(6) 0.043(5) -0.007(4) -0.004(4) -0.029(4)
C17 0.039(4) 0.067(6) 0.050(5) -0.005(4) -0.007(4) -0.030(4)
C18 0.047(5) 0.051(5) 0.040(4) -0.009(4) -0.012(4) -0.013(4)
C19 0.041(4) 0.060(5) 0.050(5) -0.009(4) -0.011(4) -0.023(4)
C20 0.041(4) 0.045(5) 0.044(4) 0.001(4) -0.017(4) -0.012(4)
C21 0.034(4) 0.052(5) 0.037(4) -0.013(4) -0.009(3) -0.010(3)
C22 0.046(5) 0.056(5) 0.048(5) -0.006(4) -0.009(4) -0.018(4)
C23 0.037(4) 0.068(6) 0.057(5) -0.008(4) -0.011(4) -0.031(4)
C24 0.045(5) 0.052(5) 0.046(4) -0.021(4) -0.010(4) -0.011(4)
C25 0.036(4) 0.067(6) 0.055(5) -0.016(4) -0.005(4) -0.030(4)
C26 0.039(4) 0.062(5) 0.055(5) -0.014(4) -0.013(4) -0.023(4)
C27 0.057(5) 0.078(6) 0.063(6) -0.013(5) -0.029(4) -0.017(5)
C28 0.093(7) 0.147(10) 0.113(8) -0.015(7) -0.041(6) -0.081(8)

loop_
_atom_type_symbol
_atom_type_description
_atom_type_scat_dispersion_real
_atom_type_scat_dispersion_imag
_atom_type_scat_source
C C 0.0033 0.0016 'International Tables Vol C Tables 4.2.6.8 and 6.1.1.4'
H H 0.0000 0.0000 'International Tables Vol C Tables 4.2.6.8 and 6.1.1.4'
N N 0.0061 0.0033 'International Tables Vol C Tables 4.2.6.8 and 6.1.1.4'
O O 0.0106 0.0060 'International Tables Vol C Tables 4.2.6.8 and 6.1.1.4'
Br Br -0.2901 2.4595 'International Tables Vol C Tables 4.2.6.8 and 6.1.1.4'

loop_
_geom_angle_atom_site_label_1
_geom_angle_atom_site_label_2
_geom_angle_atom_site_label_3
_geom_angle
C1 N1 C14 113.9(5)
C1 N1 C17 112.4(5)
C14 N1 C17 106.2(5)
N1 C1 C2 111.0(5)
N1 C1 C8 111.0(5)
C2 C1 C8 107.5(5)
N1 C1 H1A 109.1
C2 C1 H1A 109.1
C8 C1 H1A 109.1
C24 O2 C27 118.1(5)
C18 N2 C16 126.7(6)
C18 N2 C15 118.0(5)
C16 N2 C15 113.8(5)
C3 C2 C7 118.0(7)
C3 C2 C1 121.2(6)
C7 C2 C1 120.6(6)
C2 C3 C4 121.2(7)
C2 C3 H3A 119.4
C4 C3 H3A 119.4
C5 C4 C3 118.0(7)
C5 C4 H4A 121.0
C3 C4 H4A 121.0
C4 C5 C6 122.6(7)
C4 C5 Br1 118.9(6)
C6 C5 Br1 118.4(6)
C7 C6 C5 117.1(7)
C7 C6 H6A 121.5
C5 C6 H6A 121.5
C6 C7 C2 123.0(7)
C6 C7 H7A 118.5
C2 C7 H7A 118.5
C13 C8 C9 118.0(6)
C13 C8 C1 121.3(6)
C9 C8 C1 120.5(6)
C10 C9 C8 120.9(7)
C10 C9 H9A 119.6
C8 C9 H9A 119.6
C11 C10 C9 119.3(7)
C11 C10 H10A 120.4
C9 C10 H10A 120.4
C10 C11 C12 122.1(7)
C10 C11 Br2 119.4(6)
C12 C11 Br2 118.5(6)
C11 C12 C13 118.0(7)
C11 C12 H12A 121.0
C13 C12 H12A 121.0
C8 C13 C12 121.8(7)
C8 C13 H13A 119.1
C12 C13 H13A 119.1
N1 C14 C15 111.2(6)
N1 C14 H14A 109.4
C15 C14 H14A 109.4
N1 C14 H14B 109.4
C15 C14 H14B 109.4
H14A C14 H14B 108.0
N2 C15 C14 111.3(5)
N2 C15 H15A 109.4
C14 C15 H15A 109.4
N2 C15 H15B 109.4
C14 C15 H15B 109.4
H15A C15 H15B 108.0
N2 C16 C17 111.6(6)
N2 C16 H16A 109.3
C17 C16 H16A 109.3
N2 C16 H16B 109.3
C17 C16 H16B 109.3
H16A C16 H16B 108.0
N1 C17 C16 110.3(6)
N1 C17 H17A 109.6
C16 C17 H17A 109.6
N1 C17 H17B 109.6
C16 C17 H17B 109.6
H17A C17 H17B 108.1
O1 C18 N2 120.7(6)
O1 C18 C19 120.0(7)
N2 C18 C19 119.2(6)
C20 C19 C18 121.2(7)
C20 C19 H19A 119.4
C18 C19 H19A 119.4
C19 C20 C21 128.8(7)
C19 C20 H20A 115.6
C21 C20 H20A 115.6
C22 C21 C26 116.2(6)
C22 C21 C20 119.8(6)
C26 C21 C20 123.9(6)
C23 C22 C21 122.3(7)
C23 C22 H22A 118.8
C21 C22 H22A 118.8
C22 C23 C24 120.1(7)
C22 C23 H23A 119.9
C24 C23 H23A 119.9
O2 C24 C23 125.0(6)
O2 C24 C25 116.0(6)
C23 C24 C25 119.0(6)
C26 C25 C24 119.9(7)
C26 C25 H25A 120.1
C24 C25 H25A 120.1
C25 C26 C21 122.5(7)
C25 C26 H26A 118.7
C21 C26 H26A 118.7
O2 C27 C28 110.1(7)
O2 C27 H27A 109.7
C28 C27 H27A 109.7
O2 C27 H27B 109.6
C28 C27 H27B 109.7
H27A C27 H27B 108.2
C27 C28 H28A 109.5
C27 C28 H28B 109.5
H28A C28 H28B 109.5
C27 C28 H28C 109.5
H28A C28 H28C 109.5
H28B C28 H28C 109.5

loop_
_geom_bond_atom_site_label_1
_geom_bond_atom_site_label_2
_geom_bond_distance
Br1 C5 1.911(7)
N1 C1 1.452(8)
N1 C14 1.463(8)
N1 C17 1.473(8)
O1 C18 1.217(8)
C1 C2 1.514(9)
C1 C8 1.520(9)
C1 H1A 0.9800
Br2 C11 1.901(7)
O2 C24 1.360(7)
O2 C27 1.428(8)
N2 C18 1.350(8)
N2 C16 1.451(8)
N2 C15 1.458(7)
C2 C3 1.360(9)
C2 C7 1.370(9)
C3 C4 1.404(9)
C3 H3A 0.9300
C4 C5 1.346(10)
C4 H4A 0.9300
C5 C6 1.380(10)
C6 C7 1.364(9)
C6 H6A 0.9300
C7 H7A 0.9300
C8 C13 1.372(9)
C8 C9 1.388(9)
C9 C10 1.373(9)
C9 H9A 0.9300
C10 C11 1.351(9)
C10 H10A 0.9300
C11 C12 1.371(10)
C12 C13 1.379(9)
C12 H12A 0.9300
C13 H13A 0.9300
C14 C15 1.475(9)
C14 H14A 0.9700
C14 H14B 0.9700
C15 H15A 0.9700
C15 H15B 0.9700
C16 C17 1.480(9)
C16 H16A 0.9700
C16 H16B 0.9700
C17 H17A 0.9700
C17 H17B 0.9700
C18 C19 1.476(9)
C19 C20 1.309(8)
C19 H19A 0.9300
C20 C21 1.448(9)
C20 H20A 0.9300
C21 C22 1.378(9)
C21 C26 1.379(9)
C22 C23 1.355(9)
C22 H22A 0.9300
C23 C24 1.371(9)
C23 H23A 0.9300
C24 C25 1.375(9)
C25 C26 1.354(8)
C25 H25A 0.9300
C26 H26A 0.9300
C27 C28 1.462(10)
C27 H27A 0.9700
C27 H27B 0.9700
C28 H28A 0.9600
C28 H28B 0.9600
C28 H28C 0.9600

loop_
_geom_hbond_atom_site_label_D
_geom_hbond_atom_site_label_H
_geom_hbond_atom_site_label_A
_geom_hbond_site_symmetry_A
_geom_hbond_distance_DH
_geom_hbond_distance_HA
_geom_hbond_distance_DA
_geom_hbond_angle_DHA
C15 H15A Br2 2_665 0.97 2.91 3.605(7) 129
C22 H22A O1 2_766 0.93 2.47 3.370(9) 161

loop_
_geom_torsion_atom_site_label_1
_geom_torsion_atom_site_label_2
_geom_torsion_atom_site_label_3
_geom_torsion_atom_site_label_4
_geom_torsion
C14 N1 C1 C2 179.1(5)
C17 N1 C1 C2 -60.1(7)
C14 N1 C1 C8 59.5(7)
C17 N1 C1 C8 -179.7(5)
N1 C1 C2 C3 -45.3(8)
C8 C1 C2 C3 76.4(8)
N1 C1 C2 C7 140.7(7)
C8 C1 C2 C7 -97.7(8)
C7 C2 C3 C4 1.8(11)
C1 C2 C3 C4 -172.4(6)
C2 C3 C4 C5 1.1(11)
C3 C4 C5 C6 -3.2(11)
C3 C4 C5 Br1 174.0(5)
C4 C5 C6 C7 2.3(12)
Br1 C5 C6 C7 -174.9(6)
C5 C6 C7 C2 0.9(12)
C3 C2 C7 C6 -2.8(12)
C1 C2 C7 C6 171.4(7)
N1 C1 C8 C13 -146.2(6)
C2 C1 C8 C13 92.2(7)
N1 C1 C8 C9 38.8(8)
C2 C1 C8 C9 -82.8(8)
C13 C8 C9 C10 0.4(10)
C1 C8 C9 C10 175.5(6)
C8 C9 C10 C11 -0.6(11)
C9 C10 C11 C12 0.1(11)
C9 C10 C11 Br2 179.7(5)
C10 C11 C12 C13 0.7(11)
Br2 C11 C12 C13 -178.9(5)
C9 C8 C13 C12 0.4(10)
C1 C8 C13 C12 -174.7(6)
C11 C12 C13 C8 -1.0(10)
C1 N1 C14 C15 -172.4(5)
C17 N1 C14 C15 63.3(7)
C18 N2 C15 C14 -144.3(7)
C16 N2 C15 C14 48.3(8)
N1 C14 C15 N2 -56.4(8)
C18 N2 C16 C17 145.1(7)
C15 N2 C16 C17 -48.8(8)
C1 N1 C17 C16 171.7(6)
C14 N1 C17 C16 -63.1(7)
N2 C16 C17 N1 56.8(8)
C16 N2 C18 O1 168.1(7)
C15 N2 C18 O1 2.5(11)
C16 N2 C18 C19 -15.5(11)
C15 N2 C18 C19 178.9(6)
O1 C18 C19 C20 3.4(11)
N2 C18 C19 C20 -173.0(7)
C18 C19 C20 C21 175.2(7)
C19 C20 C21 C22 -175.2(8)
C19 C20 C21 C26 2.2(12)
C26 C21 C22 C23 0.2(11)
C20 C21 C22 C23 177.8(7)
C21 C22 C23 C24 0.6(12)
C27 O2 C24 C23 12.7(11)
C27 O2 C24 C25 -164.7(7)
C22 C23 C24 O2 -177.5(7)
C22 C23 C24 C25 -0.1(11)
O2 C24 C25 C26 176.4(6)
C23 C24 C25 C26 -1.2(11)
C24 C25 C26 C21 2.1(12)
C22 C21 C26 C25 -1.6(11)
C20 C21 C26 C25 -179.1(7)
C24 O2 C27 C28 171.6(7)

loop_
_cod_related_entry_id
_cod_related_entry_database
_cod_related_entry_code
1 ChemSpider 30657497
